data_2211296
loop_
_publ_author_name
'Chang Xie'
'Hong-Xia Li'

_publ_section_title
;
 2-Diethylamino-3-phenylquinazolin-4(3<i>H</i>)-one
;
_journal_coeditor_code BI2097
_journal_issue 12
_journal_name_full 'Acta Crystallographica Section E'
_journal_page_first o5632
_journal_page_last o5633
_journal_paper_doi 10.1107/S160053680604582X
_journal_volume 62
_journal_year 2006
_chemical_formula_iupac 'C18 H19 N3 O'
_chemical_formula_moiety 'C18 H19 N3 O'
_chemical_formula_sum 'C18 H19 N3 O'
_chemical_formula_weight 293.36
_chemical_name_systematic
;
2-Diethylamino-3-phenylquinazolin-4(3H)-one
;
_space_group_IT_number 61
_symmetry_cell_setting orthorhombic
_symmetry_space_group_name_Hall '-P 2ac 2ab'
_symmetry_space_group_name_H-M 'P b c a'
_atom_sites_solution_hydrogens geom
_atom_sites_solution_primary direct
_atom_sites_solution_secondary difmap
_audit_creation_method SHELXL-97
_cell_angle_alpha 90.00
_cell_angle_beta 90.00
_cell_angle_gamma 90.00
_cell_formula_units_Z 8
_cell_length_a 8.4259(7)
_cell_length_b 10.9029(9)
_cell_length_c 33.263(3)
_cell_measurement_reflns_used 6145
_cell_measurement_temperature 298(2)
_cell_measurement_theta_max 27.04
_cell_measurement_theta_min 2.45
_cell_volume 3055.8(5)
_computing_cell_refinement 'SAINT (Bruker, 1997)'
_computing_data_collection 'SMART (Bruker, 1997)'
_computing_data_reduction SAINT
_computing_molecular_graphics 'SHELXTL (Sheldrick, 2001)'
_computing_publication_material SHELXTL
_computing_structure_refinement 'SHELXL97 (Sheldrick, 1997)'
_computing_structure_solution 'SHELXS97 (Sheldrick, 1997)'
_diffrn_ambient_temperature 298(2)
_diffrn_measured_fraction_theta_full 0.998
_diffrn_measured_fraction_theta_max 0.998
_diffrn_measurement_device_type 'Bruker SMART CCD'
_diffrn_measurement_method '\f and \w'
_diffrn_radiation_monochromator graphite
_diffrn_radiation_source 'fine-focus sealed tube'
_diffrn_radiation_type MoK\a
_diffrn_radiation_wavelength 0.71073
_diffrn_reflns_av_R_equivalents 0.0286
_diffrn_reflns_av_sigmaI/netI 0.0241
_diffrn_reflns_limit_h_max 10
_diffrn_reflns_limit_h_min -10
_diffrn_reflns_limit_k_max 14
_diffrn_reflns_limit_k_min -11
_diffrn_reflns_limit_l_max 43
_diffrn_reflns_limit_l_min -32
_diffrn_reflns_number 17133
_diffrn_reflns_theta_full 27.49
_diffrn_reflns_theta_max 27.49
_diffrn_reflns_theta_min 2.45
_diffrn_standards_number 0
_exptl_absorpt_coefficient_mu 0.081
_exptl_absorpt_correction_T_max 0.992
_exptl_absorpt_correction_T_min 0.976
_exptl_absorpt_correction_type multi-scan
_exptl_absorpt_process_details '(SADABS; Sheldrick, 1996)'
_exptl_crystal_colour white
_exptl_crystal_density_diffrn 1.275
_exptl_crystal_density_method 'not measured'
_exptl_crystal_description block
_exptl_crystal_F_000 1248
_exptl_crystal_size_max 0.30
_exptl_crystal_size_mid 0.20
_exptl_crystal_size_min 0.10
_refine_diff_density_max 0.266
_refine_diff_density_min -0.223
_refine_ls_extinction_method none
_refine_ls_goodness_of_fit_ref 1.047
_refine_ls_hydrogen_treatment constr
_refine_ls_matrix_type full
_refine_ls_number_parameters 201
_refine_ls_number_reflns 3493
_refine_ls_number_restraints 0
_refine_ls_restrained_S_all 1.047
_refine_ls_R_factor_all 0.0616
_refine_ls_R_factor_gt 0.0518
_refine_ls_shift/su_max 0.001
_refine_ls_shift/su_mean 0.000
_refine_ls_structure_factor_coef Fsqd
_refine_ls_weighting_details 'calc w=1/[\s^2^(Fo^2^)+(0.0701P)^2^+0.7969P] where P=(Fo^2^+2Fc^2^)/3'
_refine_ls_weighting_scheme calc
_refine_ls_wR_factor_gt 0.1291
_refine_ls_wR_factor_ref 0.1362
_reflns_number_gt 2931
_reflns_number_total 3493
_reflns_threshold_expression I>2\s(I)
_cod_data_source_file bi2097.cif
_cod_data_source_block I
_cod_original_cell_volume 3055.7(4)
_cod_database_code 2211296
_cod_database_fobs_code 2211296

loop_
_symmetry_equiv_pos_as_xyz
'x, y, z'
'-x+1/2, -y, z+1/2'
'-x, y+1/2, -z+1/2'
'x+1/2, -y+1/2, -z'
'-x, -y, -z'
'x-1/2, y, -z-1/2'
'x, -y-1/2, z-1/2'
'-x-1/2, y-1/2, z'

loop_
_atom_site_type_symbol
_atom_site_label
_atom_site_fract_x
_atom_site_fract_y
_atom_site_fract_z
_atom_site_U_iso_or_equiv
_atom_site_adp_type
_atom_site_calc_flag
_atom_site_refinement_flags
_atom_site_occupancy
C C1 -0.07854(16) 0.33258(12) 0.43151(4) 0.0310(3) Uani d . 1
C C2 -0.14396(18) 0.32251(14) 0.47019(4) 0.0394(3) Uani d . 1
H H2 -0.1071 0.3728 0.4907 0.047 Uiso calc R 1
C C3 -0.26190(19) 0.23897(15) 0.47792(5) 0.0442(4) Uani d . 1
H H3 -0.3042 0.2332 0.5037 0.053 Uiso calc R 1
C C4 -0.3190(2) 0.16256(14) 0.44756(5) 0.0447(4) Uani d . 1
H H4 -0.3967 0.1045 0.4532 0.054 Uiso calc R 1
C C5 -0.26032(19) 0.17332(14) 0.40938(5) 0.0394(3) Uani d . 1
H H5 -0.2998 0.1236 0.3890 0.047 Uiso calc R 1
C C6 -0.14113(17) 0.25889(12) 0.40089(4) 0.0318(3) Uani d . 1
C C7 -0.08523(18) 0.27699(12) 0.36012(4) 0.0333(3) Uani d . 1
C C8 0.10694(16) 0.42092(12) 0.38957(4) 0.0304(3) Uani d . 1
C C9 0.2853(2) 0.57095(15) 0.41804(5) 0.0442(4) Uani d . 1
H H9A 0.1909 0.5962 0.4325 0.053 Uiso calc R 1
H H9B 0.3357 0.6445 0.4077 0.053 Uiso calc R 1
C C10 0.3977(2) 0.51009(19) 0.44740(5) 0.0596(5) Uani d . 1
H H10A 0.3483 0.4383 0.4584 0.089 Uiso calc R 1
H H10B 0.4226 0.5663 0.4687 0.089 Uiso calc R 1
H H10C 0.4934 0.4871 0.4337 0.089 Uiso calc R 1
C C11 0.36586(19) 0.46662(16) 0.35509(5) 0.0437(4) Uani d . 1
H H11A 0.4521 0.5239 0.3595 0.052 Uiso calc R 1
H H11B 0.3270 0.4792 0.3279 0.052 Uiso calc R 1
C C12 0.4296(2) 0.33789(19) 0.35847(6) 0.0623(5) Uani d . 1
H H12A 0.4690 0.3246 0.3852 0.093 Uiso calc R 1
H H12B 0.5142 0.3268 0.3395 0.093 Uiso calc R 1
H H12C 0.3462 0.2804 0.3529 0.093 Uiso calc R 1
C C13 0.06835(17) 0.40688(13) 0.31531(4) 0.0349(3) Uani d . 1
C C14 0.0267(2) 0.52554(14) 0.30534(5) 0.0435(4) Uani d . 1
H H14 -0.0236 0.5758 0.3240 0.052 Uiso calc R 1
C C15 0.0610(2) 0.56858(17) 0.26701(6) 0.0552(5) Uani d . 1
H H15 0.0350 0.6487 0.2600 0.066 Uiso calc R 1
C C16 0.1330(2) 0.4939(2) 0.23948(5) 0.0602(5) Uani d . 1
H H16 0.1568 0.5238 0.2140 0.072 Uiso calc R 1
C C17 0.1704(2) 0.37444(18) 0.24928(5) 0.0558(5) Uani d . 1
H H17 0.2177 0.3237 0.2303 0.067 Uiso calc R 1
C C18 0.1376(2) 0.32998(15) 0.28735(5) 0.0435(4) Uani d . 1
H H18 0.1619 0.2493 0.2940 0.052 Uiso calc R 1
N N1 0.04961(14) 0.40908(11) 0.42562(3) 0.0332(3) Uani d . 1
N N2 0.03802(14) 0.36402(10) 0.35585(3) 0.0324(3) Uani d . 1
N N3 0.23635(15) 0.49452(11) 0.38375(4) 0.0363(3) Uani d . 1
O O1 -0.14044(15) 0.22620(10) 0.33059(3) 0.0495(3) Uani d . 1

loop_
_atom_site_aniso_label
_atom_site_aniso_U_11
_atom_site_aniso_U_22
_atom_site_aniso_U_33
_atom_site_aniso_U_12
_atom_site_aniso_U_13
_atom_site_aniso_U_23
C1 0.0271(7) 0.0323(7) 0.0335(7) 0.0023(5) -0.0013(5) 0.0002(5)
C2 0.0378(8) 0.0452(8) 0.0352(8) -0.0015(6) 0.0015(6) -0.0015(6)
C3 0.0393(8) 0.0514(9) 0.0417(8) -0.0013(7) 0.0076(7) 0.0067(7)
C4 0.0373(8) 0.0431(8) 0.0538(9) -0.0088(7) 0.0029(7) 0.0079(7)
C5 0.0370(8) 0.0366(8) 0.0446(8) -0.0053(6) -0.0061(6) 0.0006(6)
C6 0.0301(7) 0.0301(7) 0.0352(7) 0.0019(5) -0.0041(5) 0.0015(5)
C7 0.0364(8) 0.0294(7) 0.0340(7) 0.0003(6) -0.0052(6) 0.0003(5)
C8 0.0303(7) 0.0289(6) 0.0319(7) 0.0014(5) -0.0022(5) -0.0012(5)
C9 0.0433(9) 0.0428(8) 0.0466(9) -0.0155(7) 0.0019(7) -0.0057(7)
C10 0.0582(11) 0.0727(13) 0.0477(10) -0.0176(9) -0.0118(8) 0.0001(9)
C11 0.0341(8) 0.0539(9) 0.0430(8) -0.0078(7) 0.0051(6) 0.0033(7)
C12 0.0492(11) 0.0702(13) 0.0676(12) 0.0146(9) 0.0080(9) 0.0011(10)
C13 0.0367(8) 0.0388(7) 0.0291(7) -0.0035(6) -0.0032(6) 0.0017(5)
C14 0.0433(9) 0.0414(8) 0.0459(9) 0.0006(7) -0.0033(7) 0.0050(7)
C15 0.0562(11) 0.0544(10) 0.0552(11) -0.0050(8) -0.0110(8) 0.0221(8)
C16 0.0598(12) 0.0828(14) 0.0378(9) -0.0168(10) -0.0036(8) 0.0196(9)
C17 0.0582(11) 0.0750(12) 0.0340(8) -0.0068(9) 0.0070(7) -0.0061(8)
C18 0.0499(9) 0.0440(8) 0.0366(8) -0.0008(7) 0.0003(7) -0.0022(6)
N1 0.0323(6) 0.0366(6) 0.0307(6) -0.0040(5) 0.0000(5) -0.0028(5)
N2 0.0365(6) 0.0326(6) 0.0282(6) -0.0012(5) -0.0007(5) -0.0003(4)
N3 0.0345(6) 0.0392(6) 0.0352(6) -0.0074(5) 0.0024(5) -0.0011(5)
O1 0.0615(8) 0.0519(7) 0.0352(6) -0.0175(6) -0.0075(5) -0.0055(5)

loop_
_atom_type_symbol
_atom_type_description
_atom_type_scat_dispersion_real
_atom_type_scat_dispersion_imag
_atom_type_scat_source
C C 0.0033 0.0016 'International Tables Vol C Tables 4.2.6.8 and 6.1.1.4'
H H 0.0000 0.0000 'International Tables Vol C Tables 4.2.6.8 and 6.1.1.4'
N N 0.0061 0.0033 'International Tables Vol C Tables 4.2.6.8 and 6.1.1.4'
O O 0.0106 0.0060 'International Tables Vol C Tables 4.2.6.8 and 6.1.1.4'

loop_
_geom_angle_atom_site_label_1
_geom_angle_atom_site_label_2
_geom_angle_atom_site_label_3
_geom_angle
N1 C1 C6 122.60(12)
N1 C1 C2 119.02(12)
C6 C1 C2 118.29(13)
C3 C2 C1 120.51(14)
C3 C2 H2 119.7
C1 C2 H2 119.7
C2 C3 C4 120.72(15)
C2 C3 H3 119.6
C4 C3 H3 119.6
C5 C4 C3 119.75(14)
C5 C4 H4 120.1
C3 C4 H4 120.1
C4 C5 C6 120.27(14)
C4 C5 H5 119.9
C6 C5 H5 119.9
C5 C6 C1 120.39(13)
C5 C6 C7 120.86(13)
C1 C6 C7 118.70(13)
O1 C7 N2 120.25(13)
O1 C7 C6 124.60(14)
N2 C7 C6 115.10(12)
N1 C8 N3 119.04(12)
N1 C8 N2 122.58(13)
N3 C8 N2 118.35(12)
N3 C9 C10 115.29(14)
N3 C9 H9A 108.5
C10 C9 H9A 108.5
N3 C9 H9B 108.5
C10 C9 H9B 108.5
H9A C9 H9B 107.5
C9 C10 H10A 109.5
C9 C10 H10B 109.5
H10A C10 H10B 109.5
C9 C10 H10C 109.5
H10A C10 H10C 109.5
H10B C10 H10C 109.5
N3 C11 C12 113.95(14)
N3 C11 H11A 108.8
C12 C11 H11A 108.8
N3 C11 H11B 108.8
C12 C11 H11B 108.8
H11A C11 H11B 107.7
C11 C12 H12A 109.5
C11 C12 H12B 109.5
H12A C12 H12B 109.5
C11 C12 H12C 109.5
H12A C12 H12C 109.5
H12B C12 H12C 109.5
C14 C13 C18 120.96(14)
C14 C13 N2 118.72(13)
C18 C13 N2 120.33(13)
C13 C14 C15 118.94(16)
C13 C14 H14 120.5
C15 C14 H14 120.5
C16 C15 C14 120.39(17)
C16 C15 H15 119.8
C14 C15 H15 119.8
C15 C16 C17 120.36(16)
C15 C16 H16 119.8
C17 C16 H16 119.8
C16 C17 C18 120.11(17)
C16 C17 H17 119.9
C18 C17 H17 119.9
C13 C18 C17 119.19(16)
C13 C18 H18 120.4
C17 C18 H18 120.4
C8 N1 C1 118.85(12)
C8 N2 C7 121.25(11)
C8 N2 C13 121.77(12)
C7 N2 C13 116.06(11)
C8 N3 C9 116.48(12)
C8 N3 C11 123.93(12)
C9 N3 C11 114.14(12)

loop_
_geom_bond_atom_site_label_1
_geom_bond_atom_site_label_2
_geom_bond_distance
C1 N1 1.3785(18)
C1 C6 1.4004(19)
C1 C2 1.404(2)
C2 C3 1.372(2)
C2 H2 0.930
C3 C4 1.395(2)
C3 H3 0.930
C4 C5 1.368(2)
C4 H4 0.930
C5 C6 1.400(2)
C5 H5 0.930
C6 C7 1.4490(19)
C7 O1 1.2199(17)
C7 N2 1.4139(19)
C8 N1 1.2992(18)
C8 N3 1.3677(18)
C8 N2 1.4072(17)
C9 N3 1.4716(18)
C9 C10 1.513(3)
C9 H9A 0.970
C9 H9B 0.970
C10 H10A 0.960
C10 H10B 0.960
C10 H10C 0.960
C11 N3 1.4807(19)
C11 C12 1.507(3)
C11 H11A 0.970
C11 H11B 0.970
C12 H12A 0.960
C12 H12B 0.960
C12 H12C 0.960
C13 C14 1.381(2)
C13 C18 1.381(2)
C13 N2 1.4499(18)
C14 C15 1.389(2)
C14 H14 0.930
C15 C16 1.367(3)
C15 H15 0.930
C16 C17 1.379(3)
C16 H16 0.930
C17 C18 1.384(2)
C17 H17 0.930
C18 H18 0.930

loop_
_geom_torsion_atom_site_label_1
_geom_torsion_atom_site_label_2
_geom_torsion_atom_site_label_3
_geom_torsion_atom_site_label_4
_geom_torsion
N1 C1 C2 C3 -173.98(14)
C6 C1 C2 C3 2.5(2)
C1 C2 C3 C4 0.0(2)
C2 C3 C4 C5 -1.9(2)
C3 C4 C5 C6 1.3(2)
C4 C5 C6 C1 1.3(2)
C4 C5 C6 C7 -175.89(14)
N1 C1 C6 C5 173.21(13)
C2 C1 C6 C5 -3.2(2)
N1 C1 C6 C7 -9.6(2)
C2 C1 C6 C7 174.07(13)
C5 C6 C7 O1 3.9(2)
C1 C6 C7 O1 -173.31(14)
C5 C6 C7 N2 -178.57(13)
C1 C6 C7 N2 4.22(19)
C18 C13 C14 C15 -2.5(2)
N2 C13 C14 C15 177.55(14)
C13 C14 C15 C16 0.9(3)
C14 C15 C16 C17 0.8(3)
C15 C16 C17 C18 -1.1(3)
C14 C13 C18 C17 2.2(2)
N2 C13 C18 C17 -177.77(15)
C16 C17 C18 C13 -0.5(3)
N3 C8 N1 C1 -178.51(12)
N2 C8 N1 C1 3.6(2)
C6 C1 N1 C8 5.6(2)
C2 C1 N1 C8 -178.02(13)
N1 C8 N2 C7 -8.8(2)
N3 C8 N2 C7 173.33(12)
N1 C8 N2 C13 159.84(13)
N3 C8 N2 C13 -18.06(19)
O1 C7 N2 C8 -177.98(13)
C6 C7 N2 C8 4.37(19)
O1 C7 N2 C13 12.8(2)
C6 C7 N2 C13 -164.85(12)
C14 C13 N2 C8 -60.28(19)
C18 C13 N2 C8 119.73(16)
C14 C13 N2 C7 108.89(15)
C18 C13 N2 C7 -71.10(18)
N1 C8 N3 C9 -9.66(19)
N2 C8 N3 C9 168.31(13)
N1 C8 N3 C11 142.69(14)
N2 C8 N3 C11 -39.3(2)
C10 C9 N3 C8 87.15(17)
C10 C9 N3 C11 -67.90(18)
C12 C11 N3 C8 -48.8(2)
C12 C11 N3 C9 104.13(17)

loop_
_cod_related_entry_id
_cod_related_entry_database
_cod_related_entry_code
1 ChemSpider 632260
